data_4131727
loop_
_publ_author_name
'Dolgopolova, Ekaterina A.'
'Ejegbavwo, Otega A.'
'Martin, Corey R.'
'Smith, Mark D.'
'Setyawan, Wahyu'
'Karakalos, Stavros G.'
'Henager, Charles H.'
'Zur Loye, Hans-Conrad'
'Shustova, Natalia B.'

_publ_section_title
;
 Multifaceted Modularity: A Key for Stepwise Building of Hierarchical
 Complexity in Actinide Metal-Organic Frameworks.
;
_journal_issue 46
_journal_name_full 'Journal of the American Chemical Society'
_journal_page_first 16852
_journal_page_last 16861
_journal_paper_doi 10.1021/jacs.7b09496
_journal_volume 139
_journal_year 2017
_chemical_formula_moiety '0.5(C168 H112 O64 Zr12)'
_chemical_formula_sum 'C84 H56 O32 Zr6'
_chemical_formula_weight 2124.60
_space_group_crystal_system tetragonal
_space_group_IT_number 131
_space_group_name_Hall '-P 4c 2'
_space_group_name_H-M_alt 'P 42/m m c'
_atom_sites_solution_hydrogens geom
_atom_sites_solution_primary dual
_audit_creation_date 2017-10-11
_audit_creation_method
;
Olex2 1.2
(compiled 2017.08.10 svn.r3458 for OlexSys, GUI svn.r5381)
;
_cell_angle_alpha 90
_cell_angle_beta 90
_cell_angle_gamma 90
_cell_formula_units_Z 2
_cell_length_a 23.9392(11)
_cell_length_b 23.9392(11)
_cell_length_c 15.6881(8)
_cell_measurement_reflns_used 9875
_cell_measurement_temperature 100(2)
_cell_measurement_theta_max 23.28
_cell_measurement_theta_min 2.30
_cell_volume 8990.6(7)
_computing_cell_refinement 'SAINT v8.37A (Bruker, 2015)'
_computing_data_collection 'Bruker APEX3 v2016.5-0 (Bruker, 2016)'
_computing_data_reduction 'SAINT v8.37A (Bruker, 2015)'
_computing_molecular_graphics 'Olex2 (Dolomanov et al., 2009)'
_computing_publication_material 'Olex2 (Dolomanov et al., 2009)'
_computing_structure_refinement 'XL (Sheldrick, 2008)'
_computing_structure_solution 'ShelXT (Sheldrick, 2015)'
_diffrn_ambient_temperature 100(2)
_diffrn_detector 'Bruker PHOTON-100 area detector'
_diffrn_detector_area_resol_mean 10.4
_diffrn_detector_type 'CMOS area detector'
_diffrn_measured_fraction_theta_full 0.997
_diffrn_measured_fraction_theta_max 0.997
_diffrn_measurement_device 'three-circle diffractometer'
_diffrn_measurement_device_type 'Bruker D8 Quest'
_diffrn_measurement_method '\w and \f scans'
_diffrn_radiation_monochromator 'mirror optics'
_diffrn_radiation_probe x-ray
_diffrn_radiation_type MoK\a
_diffrn_radiation_wavelength 0.71073
_diffrn_reflns_av_R_equivalents 0.2142
_diffrn_reflns_av_unetI/netI 0.0485
_diffrn_reflns_Laue_measured_fraction_full 0.997
_diffrn_reflns_Laue_measured_fraction_max 0.997
_diffrn_reflns_limit_h_max 26
_diffrn_reflns_limit_h_min -26
_diffrn_reflns_limit_k_max 25
_diffrn_reflns_limit_k_min -26
_diffrn_reflns_limit_l_max 17
_diffrn_reflns_limit_l_min -17
_diffrn_reflns_number 111268
_diffrn_reflns_point_group_measured_fraction_full 0.997
_diffrn_reflns_point_group_measured_fraction_max 0.997
_diffrn_reflns_theta_full 23.299
_diffrn_reflns_theta_max 23.299
_diffrn_reflns_theta_min 2.140
_diffrn_source 'microfocus sealed X-ray tube'
_diffrn_source_type 'Incoatec I\ms'
_diffrn_standards_number 0
_exptl_absorpt_coefficient_mu 0.375
_exptl_absorpt_correction_T_max 0.7449
_exptl_absorpt_correction_T_min 0.6778
_exptl_absorpt_correction_type multi-scan
_exptl_absorpt_process_details
;
SADABS-2016/2 (Bruker,2016/2) was used for absorption correction.
wR2(int) was 0.0796 before and 0.0695 after correction.
The Ratio of minimum to maximum transmission is 0.9099.
The \l/2 correction factor is Not present.
;
_exptl_crystal_colour colourless
_exptl_crystal_colour_primary colourless
_exptl_crystal_density_diffrn 0.785
_exptl_crystal_description polyhedron
_exptl_crystal_F_000 2112
_exptl_crystal_size_max 0.12
_exptl_crystal_size_mid 0.1
_exptl_crystal_size_min 0.06
_refine_diff_density_max 1.170
_refine_diff_density_min -1.068
_refine_diff_density_rms 0.125
_refine_ls_extinction_coef 0.020(3)
_refine_ls_extinction_expression Fc^*^=kFc[1+0.001xFc^2^\l^3^/sin(2\q)]^-1/4^
_refine_ls_extinction_method 'SHELXL-2017/1 (Sheldrick 2017)'
_refine_ls_goodness_of_fit_ref 1.398
_refine_ls_hydrogen_treatment constr
_refine_ls_matrix_type full
_refine_ls_number_parameters 138
_refine_ls_number_reflns 3572
_refine_ls_number_restraints 118
_refine_ls_restrained_S_all 1.459
_refine_ls_R_factor_all 0.1310
_refine_ls_R_factor_gt 0.1084
_refine_ls_shift/su_max 0.000
_refine_ls_shift/su_mean 0.000
_refine_ls_structure_factor_coef Fsqd
_refine_ls_weighting_details 'w=1/[\s^2^(Fo^2^)+(0.2000P)^2^] where P=(Fo^2^+2Fc^2^)/3'
_refine_ls_weighting_scheme calc
_refine_ls_wR_factor_gt 0.3373
_refine_ls_wR_factor_ref 0.3533
_reflns_Friedel_coverage 0.000
_reflns_number_gt 2582
_reflns_number_total 3572
_reflns_threshold_expression 'I > 2\s(I)'
_cod_data_source_file ja7b09496_si_010.cif
_cod_data_source_block pcn700_po_sq
_cod_original_cell_volume 8990.6(9)
_cod_database_code 4131727
_shelx_shelxl_version_number 2017/1
_shelx_space_group_comment
;
The symmetry employed for this shelxl refinement is uniquely defined
by the following loop, which should always be used as a source of
symmetry information in preference to the above space-group names.
They are only intended as comments.
;
_shelx_estimated_absorpt_t_max 0.978
_shelx_estimated_absorpt_t_min 0.956
_olex2_refinement_description
;
1. Fixed Uiso
 At 1.2 times of:
  All C(H) groups
 At 1.5 times of:
  All C(H,H,H) groups
2. Restrained distances
 C9-C10
 1.44 with sigma of 0.02
 C5-C5_$1 = C14-C13
 1.5 with sigma of 0.02
 C15_$2-C15_$3
 1.4 with sigma of 0.01
 O3-C1 = O4-C1 = O6-C9
 1.27 with sigma of 0.02
 C11-C10 \\sim C12-C11 \\sim C13-C12 \\sim C15-C14 \\sim C2-C3 \\sim C3-C4
\\sim C4-C5 \\sim C5-C6 \\sim C6-C7
 \\sim C7-C2
 with sigma of 0.01
 C3-C8 \\sim C5-C8
 with sigma of 0.015
3. Restrained planarity
 C1, C2, C3, C4, C8, C5, C6, C7
 with sigma of 0.01
4. Uiso/Uaniso restraints and constraints
Uanis(C1) \\sim Ueq, Uanis(C2) \\sim Ueq, Uanis(C3) \\sim Ueq, Uanis(C4) \\sim
Ueq, Uanis(C8) \\sim Ueq, Uanis(C5) \\sim Ueq, Uanis(C6) \\sim Ueq, Uanis(C7)
\\sim Ueq: with sigma of 0.015 and sigma for terminal atoms of 0.02
Uanis(O5) \\sim Ueq, Uanis(O6) \\sim Ueq: with sigma of 0.02 and sigma for
terminal atoms of 0.04
Uiso(C15) = Uiso(C14) = Uiso(C13) = Uiso(C12) = Uiso(C11) = Uiso(C10) = Uiso(C9)
5.a Aromatic/amide H refined with riding coordinates:
 C3(H3), C6(H6), C7(H7), C11(H11), C12(H12)
5.b Idealised Me refined as rotating group:
 C8(H8A,H8B,H8C)
;
_olex2_submission_special_instructions 'No special instructions were received'

loop_
_space_group_symop_operation_xyz
'x, y, z'
'-x, -y, z'
'-y, x, z+1/2'
'y, -x, z+1/2'
'-x, y, -z'
'x, -y, -z'
'y, x, -z+1/2'
'-y, -x, -z+1/2'
'-x, -y, -z'
'x, y, -z'
'y, -x, -z-1/2'
'-y, x, -z-1/2'
'x, -y, z'
'-x, y, z'
'-y, -x, z-1/2'
'y, x, z-1/2'

loop_
_atom_site_label
_atom_site_type_symbol
_atom_site_fract_x
_atom_site_fract_y
_atom_site_fract_z
_atom_site_U_iso_or_equiv
_atom_site_adp_type
_atom_site_occupancy
_atom_site_site_symmetry_order
_atom_site_calc_flag
_atom_site_refinement_flags_posn
_atom_site_refinement_flags_adp
_atom_site_refinement_flags_occupancy
Zr1 Zr 0.07432(7) 0.500000 0.39041(12) 0.1025(9) Uani 1 2 d S T P
Zr2 Zr 0.000000 0.39819(5) 0.500000 0.0442(7) Uani 1 4 d S T P
O1 O 0.000000 0.4507(4) 0.3915(8) 0.121(4) Uani 1 2 d S T P
O2 O 0.0733(5) 0.4494(4) 0.500000 0.116(4) Uani 1 2 d S T P
O3 O 0.0550(3) 0.3502(2) 0.4169(5) 0.089(2) Uani 1 1 d D . .
O4 O 0.1041(4) 0.4161(3) 0.3456(8) 0.174(5) Uani 1 1 d D . .
O5 O 0.0762(10) 0.500000 0.2498(11) 0.215(9) Uani 1 2 d S TU P
O6 O 0.1697(4) 0.500000 0.4313(9) 0.127(4) Uani 1 2 d DS TU P
C1 C 0.0912(5) 0.3643(5) 0.3650(8) 0.125(5) Uani 1 1 d D U .
C2 C 0.1293(4) 0.3236(4) 0.3312(6) 0.122(4) Uani 1 1 d D U .
C3 C 0.1290(4) 0.2702(4) 0.3651(7) 0.124(4) Uani 1 1 d D U .
H3 H 0.103612 0.261693 0.409764 0.149 Uiso 1 1 calc R . .
C4 C 0.1646(4) 0.2289(5) 0.3355(7) 0.136(5) Uani 1 1 d D U .
C5 C 0.2016(4) 0.2426(4) 0.2700(7) 0.144(5) Uani 1 1 d D U .
C6 C 0.2034(6) 0.2952(5) 0.2339(10) 0.188(7) Uani 1 1 d D U .
H6 H 0.228650 0.303863 0.189017 0.225 Uiso 1 1 calc R . .
C7 C 0.1668(5) 0.3347(7) 0.2661(8) 0.180(7) Uani 1 1 d D U .
H7 H 0.167422 0.371213 0.242437 0.216 Uiso 1 1 calc R . .
C8 C 0.1635(6) 0.1696(8) 0.3745(9) 0.210(8) Uani 1 1 d D U .
H8A H 0.124922 0.159243 0.387845 0.315 Uiso 1 1 calc GR . .
H8B H 0.185923 0.169088 0.426772 0.315 Uiso 1 1 calc GR . .
H8C H 0.179083 0.142907 0.333494 0.315 Uiso 1 1 calc GR . .
C9 C 0.1996(17) 0.500000 0.500000 0.312(10) Uiso 1 4 d DS T P
C10 C 0.2603(18) 0.500000 0.500000 0.312(10) Uiso 1 4 d DS T P
C11 C 0.2878(13) 0.500000 0.4219(18) 0.312(10) Uiso 1 2 d DS T P
H11 H 0.268551 0.500000 0.368924 0.375 Uiso 1 2 calc RS T P
C12 C 0.3458(13) 0.500000 0.428(3) 0.312(10) Uiso 1 2 d DS T P
H12 H 0.365183 0.500000 0.374839 0.375 Uiso 1 2 calc RS T P
C13 C 0.379(2) 0.500000 0.500000 0.312(10) Uiso 1 4 d DS T P
C14 C 0.443(2) 0.500000 0.500000 0.312(10) Uiso 1 4 d DS T P
C15 C 0.4705(2) 0.500000 0.421(2) 0.312(10) Uiso 1 2 d DS T P

loop_
_atom_site_aniso_label
_atom_site_aniso_U_11
_atom_site_aniso_U_22
_atom_site_aniso_U_33
_atom_site_aniso_U_23
_atom_site_aniso_U_13
_atom_site_aniso_U_12
Zr1 0.1084(14) 0.0387(9) 0.1605(18) 0.000 0.0882(12) 0.000
Zr2 0.0210(8) 0.0201(8) 0.0916(13) 0.000 0.000 0.000
O1 0.117(9) 0.060(6) 0.187(12) 0.054(7) 0.000 0.000
O2 0.113(9) 0.067(7) 0.168(10) 0.000 0.000 -0.064(6)
O3 0.071(4) 0.040(3) 0.157(6) -0.014(4) 0.056(4) 0.001(3)
O4 0.165(9) 0.053(5) 0.304(12) -0.021(7) 0.154(9) -0.001(5)
O5 0.41(2) 0.080(8) 0.151(11) 0.000 0.131(15) 0.000
O6 0.085(7) 0.055(6) 0.242(11) 0.000 0.078(7) 0.000
C1 0.125(9) 0.089(8) 0.162(10) -0.045(8) 0.057(8) -0.002(7)
C2 0.119(9) 0.071(7) 0.175(10) -0.024(7) 0.069(8) 0.024(6)
C3 0.117(9) 0.086(8) 0.170(10) -0.026(7) 0.043(8) 0.012(7)
C4 0.120(9) 0.104(8) 0.184(10) -0.031(8) 0.070(8) 0.029(7)
C5 0.142(10) 0.101(8) 0.189(11) -0.042(8) 0.055(9) -0.002(8)
C6 0.190(13) 0.164(12) 0.209(12) -0.016(11) 0.065(11) 0.022(11)
C7 0.168(11) 0.162(11) 0.210(12) -0.034(10) 0.081(10) 0.014(10)
C8 0.198(15) 0.196(15) 0.235(14) -0.013(12) 0.071(12) 0.083(12)

loop_
_atom_type_symbol
_atom_type_description
_atom_type_scat_dispersion_real
_atom_type_scat_dispersion_imag
_atom_type_scat_source
C C 0.0033 0.0016 'International Tables Vol C Tables 4.2.6.8 and 6.1.1.4'
H H 0.0000 0.0000 'International Tables Vol C Tables 4.2.6.8 and 6.1.1.4'
O O 0.0106 0.0060 'International Tables Vol C Tables 4.2.6.8 and 6.1.1.4'
Zr Zr -2.9673 0.5597 'International Tables Vol C Tables 4.2.6.8 and 6.1.1.4'

loop_
_geom_angle_atom_site_label_1
_geom_angle_atom_site_label_2
_geom_angle_atom_site_label_3
_geom_angle
_geom_angle_site_symmetry_1
_geom_angle_site_symmetry_3
Zr1 Zr1 Zr1 90.0 10_556 2_565
Zr1 Zr1 Zr2 60.33(3) 10_556 9_566
Zr1 Zr1 Zr2 60.33(3) 10_556 .
Zr2 Zr1 Zr1 59.18(3) 9_566 2_565
Zr2 Zr1 Zr1 59.18(3) . 2_565
Zr2 Zr1 Zr2 89.14(4) 9_566 .
O1 Zr1 Zr1 33.5(2) . 2_565
O1 Zr1 Zr1 33.5(2) 2_565 2_565
O1 Zr1 Zr1 89.5(4) 2_565 10_556
O1 Zr1 Zr1 89.5(4) . 10_556
O1 Zr1 Zr2 87.5(3) 2_565 .
O1 Zr1 Zr2 35.0(3) 2_565 9_566
O1 Zr1 Zr2 87.5(3) . 9_566
O1 Zr1 Zr2 35.0(3) . .
O1 Zr1 O1 67.1(5) . 2_565
O1 Zr1 O4 139.6(4) 2_565 .
O1 Zr1 O4 76.9(4) 2_565 13_565
O1 Zr1 O4 139.6(4) . 13_565
O1 Zr1 O4 76.9(4) . .
O1 Zr1 O5 91.5(7) 2_565 .
O1 Zr1 O5 91.5(7) . .
O1 Zr1 O6 143.1(3) 2_565 .
O1 Zr1 O6 143.1(3) . .
O2 Zr1 Zr1 35.1(2) . 10_556
O2 Zr1 Zr1 89.4(3) 13_565 2_565
O2 Zr1 Zr1 89.4(3) . 2_565
O2 Zr1 Zr1 35.1(2) 13_565 10_556
O2 Zr1 Zr2 89.6(3) 13_565 .
O2 Zr1 Zr2 35.5(2) . .
O2 Zr1 Zr2 89.6(3) . 9_566
O2 Zr1 Zr2 35.5(2) 13_565 9_566
O2 Zr1 O1 107.6(5) 13_565 .
O2 Zr1 O1 70.5(4) 13_565 2_565
O2 Zr1 O1 107.6(5) . 2_565
O2 Zr1 O1 70.5(4) . .
O2 Zr1 O2 70.3(5) 13_565 .
O2 Zr1 O4 75.2(4) 13_565 13_565
O2 Zr1 O4 140.8(4) . 13_565
O2 Zr1 O4 75.2(4) . .
O2 Zr1 O4 140.8(4) 13_565 .
O2 Zr1 O5 144.9(2) . .
O2 Zr1 O5 144.9(2) 13_565 .
O2 Zr1 O6 77.9(4) . .
O2 Zr1 O6 77.9(4) 13_565 .
O4 Zr1 Zr1 108.2(3) . 10_556
O4 Zr1 Zr1 108.5(3) . 2_565
O4 Zr1 Zr1 108.5(3) 13_565 2_565
O4 Zr1 Zr1 108.2(3) 13_565 10_556
O4 Zr1 Zr2 161.0(2) . 9_566
O4 Zr1 Zr2 71.9(2) 13_565 9_566
O4 Zr1 Zr2 71.9(2) . .
O4 Zr1 Zr2 161.1(2) 13_565 .
O4 Zr1 O4 127.0(4) . 13_565
O4 Zr1 O6 77.2(3) 13_565 .
O4 Zr1 O6 77.2(3) . .
O5 Zr1 Zr1 178.8(6) . 10_556
O5 Zr1 Zr1 91.2(6) . 2_565
O5 Zr1 Zr2 120.4(4) . 9_566
O5 Zr1 Zr2 120.4(4) . .
O5 Zr1 O4 71.4(4) . 13_565
O5 Zr1 O4 71.4(4) . .
O5 Zr1 O6 104.5(7) . .
O6 Zr1 Zr1 74.3(3) . 10_556
O6 Zr1 Zr1 164.3(3) . 2_565
O6 Zr1 Zr2 111.1(2) . 9_566
O6 Zr1 Zr2 111.1(2) . .
Zr1 Zr2 Zr1 61.63(7) 2_565 .
Zr1 Zr2 Zr1 90.86(4) 10_556 2_565
Zr1 Zr2 Zr1 90.86(4) 9_566 .
Zr1 Zr2 Zr1 59.35(7) 10_556 .
Zr1 Zr2 Zr1 59.35(7) 9_566 2_565
Zr1 Zr2 Zr1 61.63(7) 10_556 9_566
O1 Zr2 Zr1 88.9(3) . 10_556
O1 Zr2 Zr1 35.39(17) . .
O1 Zr2 Zr1 88.9(3) 10_556 2_565
O1 Zr2 Zr1 88.9(3) . 9_566
O1 Zr2 Zr1 35.39(17) 10_556 10_556
O1 Zr2 Zr1 88.9(3) 10_556 .
O1 Zr2 Zr1 35.39(17) 10_556 9_566
O1 Zr2 Zr1 35.39(17) . 2_565
O1 Zr2 O1 107.1(7) 10_556 .
O1 Zr2 O2 70.1(2) 10_556 .
O1 Zr2 O2 70.1(2) 10_556 5_556
O1 Zr2 O2 70.1(2) . 5_556
O1 Zr2 O2 70.1(2) . .
O1 Zr2 O3 142.6(2) 10_556 .
O1 Zr2 O3 142.6(2) . 10_556
O1 Zr2 O3 142.6(2) . 5_556
O1 Zr2 O3 80.4(3) . .
O1 Zr2 O3 80.4(3) . 14
O1 Zr2 O3 142.6(2) 10_556 14
O1 Zr2 O3 80.4(3) 10_556 10_556
O1 Zr2 O3 80.4(3) 10_556 5_556
O2 Zr2 Zr1 34.72(17) . .
O2 Zr2 Zr1 91.0(3) 5_556 10_556
O2 Zr2 Zr1 34.73(17) 5_556 2_565
O2 Zr2 Zr1 91.0(3) . 2_565
O2 Zr2 Zr1 34.73(17) 5_556 9_566
O2 Zr2 Zr1 91.0(3) 5_556 .
O2 Zr2 Zr1 34.73(17) . 10_556
O2 Zr2 Zr1 91.0(3) . 9_566
O2 Zr2 O2 110.1(7) . 5_556
O2 Zr2 O3 78.9(3) . 10_556
O2 Zr2 O3 142.8(2) 5_556 10_556
O2 Zr2 O3 142.8(2) . 14
O2 Zr2 O3 142.8(2) 5_556 .
O2 Zr2 O3 78.9(3) 5_556 14
O2 Zr2 O3 78.9(3) . .
O2 Zr2 O3 78.9(3) 5_556 5_556
O2 Zr2 O3 142.8(2) . 5_556
O3 Zr2 Zr1 110.90(18) 10_556 .
O3 Zr2 Zr1 112.5(2) 14 .
O3 Zr2 Zr1 112.5(2) 10_556 9_566
O3 Zr2 Zr1 167.23(17) 14 10_556
O3 Zr2 Zr1 76.39(16) 10_556 10_556
O3 Zr2 Zr1 112.5(2) . 2_565
O3 Zr2 Zr1 167.23(17) 10_556 2_565
O3 Zr2 Zr1 167.23(17) 5_556 .
O3 Zr2 Zr1 167.23(17) . 9_566
O3 Zr2 Zr1 76.39(16) 14 2_565
O3 Zr2 Zr1 112.5(2) 5_556 10_556
O3 Zr2 Zr1 110.90(18) . 10_556
O3 Zr2 Zr1 76.39(16) . .
O3 Zr2 Zr1 76.39(16) 5_556 9_566
O3 Zr2 Zr1 110.90(18) 14 9_566
O3 Zr2 Zr1 110.90(18) 5_556 2_565
O3 Zr2 O3 116.4(3) . 5_556
O3 Zr2 O3 73.4(4) 14 5_556
O3 Zr2 O3 116.4(3) 14 10_556
O3 Zr2 O3 74.3(4) 10_556 5_556
O3 Zr2 O3 73.4(4) . 10_556
O3 Zr2 O3 74.3(4) . 14
Zr1 O1 Zr1 112.9(5) 2_565 .
Zr2 O1 Zr1 109.6(4) . .
Zr2 O1 Zr1 109.6(4) . 2_565
Zr1 O2 Zr1 109.7(5) 10_556 .
Zr1 O2 Zr2 109.8(4) 10_556 .
Zr1 O2 Zr2 109.8(4) . .
C1 O3 Zr2 132.2(7) . .
C1 O4 Zr1 134.3(7) . .
C9 O6 Zr1 139.3(19) . .
O3 C1 O4 125.2(10) . .
O3 C1 C2 120.2(10) . .
O4 C1 C2 113.9(9) . .
C3 C2 C1 118.7(9) . .
C7 C2 C1 123.7(11) . .
C7 C2 C3 117.7(11) . .
C2 C3 H3 119.1 . .
C2 C3 C4 121.8(11) . .
C4 C3 H3 119.1 . .
C3 C4 C5 118.0(11) . .
C3 C4 C8 120.9(8) . .
C5 C4 C8 121.2(8) . .
C4 C5 C5 124.1(9) . 7
C6 C5 C4 122.4(11) . .
C6 C5 C5 113.4(10) . 7
C5 C6 H6 121.6 . .
C5 C6 C7 116.9(14) . .
C7 C6 H6 121.6 . .
C2 C7 C6 123.3(14) . .
C2 C7 H7 118.4 . .
C6 C7 H7 118.4 . .
C4 C8 H8A 109.5 . .
C4 C8 H8B 109.5 . .
C4 C8 H8C 109.5 . .
H8A C8 H8B 109.5 . .
H8A C8 H8C 109.5 . .
H8B C8 H8C 109.5 . .
O6 C9 O6 113(3) 10_556 .
O6 C9 C10 123.6(16) 10_556 .
O6 C9 C10 123.6(16) . .
C11 C10 C9 118(2) 10_556 .
C11 C10 C9 118(2) . .
C11 C10 C11 123(5) 10_556 .
C10 C11 H11 122.8 . .
C10 C11 C12 114(4) . .
C12 C11 H11 122.8 . .
C11 C12 H12 115.4 . .
C13 C12 C11 129(5) . .
C13 C12 H12 115.4 . .
C12 C13 C12 109(6) 10_556 .
C12 C13 C14 125(3) 10_556 .
C12 C13 C14 125(3) . .
C15 C14 C13 118(3) . .
C15 C14 C13 118(3) 6_566 .
C15 C14 C15 124(5) 6_566 .
C14 C15 C15 118(3) . 2_665

loop_
_geom_bond_atom_site_label_1
_geom_bond_atom_site_label_2
_geom_bond_distance
_geom_bond_site_symmetry_2
Zr1 Zr1 3.438(4) 10_556
Zr1 Zr1 3.558(4) 2_565
Zr1 Zr2 3.4728(12) 9_566
Zr1 Zr2 3.4728(12) .
Zr1 O1 2.135(6) .
Zr1 O1 2.135(6) 2_565
Zr1 O2 2.103(6) 13_565
Zr1 O2 2.103(6) .
Zr1 O4 2.243(7) .
Zr1 O4 2.243(7) 13_565
Zr1 O5 2.206(17) .
Zr1 O6 2.371(12) .
Zr2 O1 2.116(11) .
Zr2 O1 2.116(11) 10_556
Zr2 O2 2.142(9) .
Zr2 O2 2.142(9) 5_556
Zr2 O3 2.181(6) 10_556
Zr2 O3 2.181(6) 14
Zr2 O3 2.181(6) .
Zr2 O3 2.181(6) 5_556
O3 C1 1.235(11) .
O4 C1 1.314(12) .
O6 C9 1.294(18) .
C1 C2 1.438(15) .
C2 C3 1.384(8) .
C2 C7 1.384(8) .
C3 H3 0.9500 .
C3 C4 1.387(8) .
C4 C5 1.395(8) .
C4 C8 1.55(2) .
C5 C5 1.523(16) 7
C5 C6 1.382(8) .
C6 H6 0.9500 .
C6 C7 1.386(8) .
C7 H7 0.9500 .
C8 H8A 0.9800 .
C8 H8B 0.9800 .
C8 H8C 0.9800 .
C9 C10 1.45(2) .
C10 C11 1.391(9) 10_556
C10 C11 1.391(9) .
C11 H11 0.9500 .
C11 C12 1.393(9) .
C12 H12 0.9500 .
C12 C13 1.391(9) .
C13 C14 1.52(2) .
C14 C15 1.399(9) .
C14 C15 1.399(9) 6_566
C15 C15 1.415(10) 2_665
